data_4119915
loop_
_publ_author_name
'Sabrina Freye'
'Reent Michel'
'Dietmar Stalke'
'Martin Pawliczek'
'Holm Frauendorf'
'Guido H. Clever'

_publ_section_title
;
 Template Control over Dimerization and Guest Selectivity of
 Interpenetrated Coordination Cages
;
_journal_name_full 'Journal of the American Chemical Society'
_journal_page_first 8476
_journal_page_last 8479
_journal_paper_doi 10.1021/ja403184a
_journal_volume 135
_journal_year 2013
_chemical_formula_sum 'C288 H200 B6.67 Cl1.33 F26.67 N16 O16 Pd4'
_chemical_formula_weight 5192.23
_chemical_name_systematic
;
 ?
;
_space_group_crystal_system cubic
_space_group_IT_number 222
_space_group_name_Hall '-P 4a 2bc 3'
_space_group_name_H-M_alt 'P n -3 n'
_symmetry_space_group_name_Hall '-P 4a 2bc 3'
_symmetry_space_group_name_H-M 'P n -3 n :2'
_atom_sites_solution_hydrogens geom
_audit_creation_method SHELXL-2012
_cell_angle_alpha 90
_cell_angle_beta 90
_cell_angle_gamma 90
_cell_formula_units_Z 6
_cell_length_a 39.030(2)
_cell_length_b 39.030(2)
_cell_length_c 39.030(2)
_cell_measurement_temperature 100(2)
_cell_volume 59456(5)
_computing_structure_refinement 'SHELXL-2012 (Sheldrick, 2012)'
_diffrn_ambient_temperature 100(2)
_diffrn_measured_fraction_theta_full 0.339
_diffrn_measured_fraction_theta_max 0.999
_diffrn_radiation_type MoK\a
_diffrn_radiation_wavelength 0.71073
_diffrn_reflns_av_R_equivalents 0.0550
_diffrn_reflns_av_unetI/netI 0.0080
_diffrn_reflns_Laue_measured_fraction_full 0.339
_diffrn_reflns_Laue_measured_fraction_max 0.999
_diffrn_reflns_limit_h_max 32
_diffrn_reflns_limit_h_min -32
_diffrn_reflns_limit_k_max 32
_diffrn_reflns_limit_k_min -32
_diffrn_reflns_limit_l_max 32
_diffrn_reflns_limit_l_min -32
_diffrn_reflns_number 270514
_diffrn_reflns_point_group_measured_fraction_full 0.339
_diffrn_reflns_point_group_measured_fraction_max 0.999
_diffrn_reflns_theta_full 25.242
_diffrn_reflns_theta_max 17.260
_diffrn_reflns_theta_min 1.043
_exptl_absorpt_coefficient_mu 0.243
_exptl_crystal_density_diffrn 0.870
_exptl_crystal_F_000 15888
_exptl_crystal_size_max 0.200
_exptl_crystal_size_mid 0.200
_exptl_crystal_size_min 0.080
_platon_squeeze_details
;
;
_refine_diff_density_max 2.520
_refine_diff_density_min -0.777
_refine_diff_density_rms 0.254
_refine_ls_extinction_method none
_refine_ls_goodness_of_fit_ref 5.460
_refine_ls_hydrogen_treatment constr
_refine_ls_matrix_type full
_refine_ls_number_parameters 418
_refine_ls_number_reflns 3048
_refine_ls_number_restraints 1564
_refine_ls_restrained_S_all 4.596
_refine_ls_R_factor_all 0.2266
_refine_ls_R_factor_gt 0.2212
_refine_ls_shift/su_max 0.028
_refine_ls_shift/su_mean 0.002
_refine_ls_structure_factor_coef Fsqd
_refine_ls_weighting_details
;
 w=1/[\s^2^(Fo^2^)+(0.1000P)^2^]
 where P=(Fo^2^+2Fc^2^)/3
;
_refine_ls_weighting_scheme calc
_refine_ls_wR_factor_gt 0.5388
_refine_ls_wR_factor_ref 0.5471
_reflns_Friedel_coverage 0.000
_reflns_number_gt 2713
_reflns_number_total 3048
_reflns_threshold_expression 'I > 2\s(I)'
_cod_data_source_file ja403184a_si_002.cif
_cod_data_source_block pn-3n_a_shelxl
_cod_original_cell_volume 59456(9)
_cod_database_code 4119915
_shelx_space_group_comment
;
The symmetry employed for this shelxl refinement is uniquely defined
by the following loop, which should always be used as a source of
symmetry information in preference to the above space-group names.
They are only intended as comments.
;
_shelx_estimated_absorpt_t_min 0.953
_shelx_estimated_absorpt_t_max 0.981
_shelxl_version_number 2012-9

loop_
_space_group_symop_operation_xyz
'x, y, z'
'-x+1/2, -y+1/2, z'
'-x+1/2, y, -z+1/2'
'x, -y+1/2, -z+1/2'
'z, x, y'
'z, -x+1/2, -y+1/2'
'-z+1/2, -x+1/2, y'
'-z+1/2, x, -y+1/2'
'y, z, x'
'-y+1/2, z, -x+1/2'
'y, -z+1/2, -x+1/2'
'-y+1/2, -z+1/2, x'
'y, x, -z+1/2'
'-y+1/2, -x+1/2, -z+1/2'
'y, -x+1/2, z'
'-y+1/2, x, z'
'x, z, -y+1/2'
'-x+1/2, z, y'
'-x+1/2, -z+1/2, -y+1/2'
'x, -z+1/2, y'
'z, y, -x+1/2'
'z, -y+1/2, x'
'-z+1/2, y, x'
'-z+1/2, -y+1/2, -x+1/2'
'-x, -y, -z'
'x-1/2, y-1/2, -z'
'x-1/2, -y, z-1/2'
'-x, y-1/2, z-1/2'
'-z, -x, -y'
'-z, x-1/2, y-1/2'
'z-1/2, x-1/2, -y'
'z-1/2, -x, y-1/2'
'-y, -z, -x'
'y-1/2, -z, x-1/2'
'-y, z-1/2, x-1/2'
'y-1/2, z-1/2, -x'
'-y, -x, z-1/2'
'y-1/2, x-1/2, z-1/2'
'-y, x-1/2, -z'
'y-1/2, -x, -z'
'-x, -z, y-1/2'
'x-1/2, -z, -y'
'x-1/2, z-1/2, y-1/2'
'-x, z-1/2, -y'
'-z, -y, x-1/2'
'-z, y-1/2, -x'
'z-1/2, -y, -x'
'z-1/2, y-1/2, x-1/2'

loop_
_atom_site_label
_atom_site_type_symbol
_atom_site_fract_x
_atom_site_fract_y
_atom_site_fract_z
_atom_site_U_iso_or_equiv
_atom_site_adp_type
_atom_site_occupancy
_atom_site_site_symmetry_order
_atom_site_calc_flag
_atom_site_refinement_flags_posn
_atom_site_refinement_flags_adp
_atom_site_refinement_flags_occupancy
_atom_site_disorder_assembly
_atom_site_disorder_group
Cl1 Cl 0.2500 0.7500 0.2500 0.066(4) Uani 1 8 d S T P . .
Cl2 Cl 0.2500 0.355(5) 0.2500 0.22(6) Uani 0.1667 4 d S TU P . .
Pd1 Pd 0.2500 0.44470(12) 0.2500 0.129(2) Uani 1 4 d DS TU P . .
Pd2 Pd 0.2500 0.83003(8) 0.2500 0.0677(19) Uani 1 4 d DS TU P . .
N2 N 0.2888(3) 0.8289(3) 0.2839(3) 0.066(4) Uani 1 1 d D U . . .
O1 O 0.3799(3) 0.6326(3) 0.2476(3) 0.095(4) Uani 1 1 d D U . . .
O2 O 0.4690(5) 0.6267(5) 0.1160(5) 0.168(6) Uani 1 1 d D U . . .
N1 N 0.2906(4) 0.4439(5) 0.2820(5) 0.146(7) Uani 1 1 d D U . . .
C1 C 0.2968(6) 0.4153(6) 0.3017(6) 0.174(10) Uani 1 1 d D U . . .
H1 H 0.2812 0.3967 0.3011 0.208 Uiso 1 1 calc R U . . .
C2 C 0.3254(5) 0.4134(6) 0.3221(6) 0.180(10) Uani 1 1 d D U . . .
H2 H 0.3294 0.3938 0.3360 0.216 Uiso 1 1 calc R U . . .
C3 C 0.3479(6) 0.4403(5) 0.3221(6) 0.170(9) Uani 1 1 d D U . . .
H3 H 0.3675 0.4396 0.3365 0.204 Uiso 1 1 calc R U . . .
C4 C 0.3426(5) 0.4684(5) 0.3014(6) 0.140(7) Uani 1 1 d D U . . .
C5 C 0.3135(5) 0.4704(5) 0.2819(6) 0.135(7) Uani 1 1 d D U . . .
H5 H 0.3092 0.4901 0.2682 0.162 Uiso 1 1 calc R U . . .
C6 C 0.3670(6) 0.4967(6) 0.3028(7) 0.146(8) Uani 1 1 d D U . . .
C7 C 0.3858(6) 0.5203(6) 0.2989(7) 0.141(8) Uani 1 1 d D U . . .
C8 C 0.4107(4) 0.5471(4) 0.2992(5) 0.126(6) Uani 1 1 d D U . . .
C9 C 0.4038(4) 0.5757(4) 0.2802(4) 0.113(6) Uani 1 1 d D U . . .
H9 H 0.3822 0.5777 0.2692 0.135 Uiso 1 1 calc R U . . .
C10 C 0.4274(4) 0.6019(4) 0.2764(4) 0.107(5) Uani 1 1 d D U . . .
C11 C 0.4582(4) 0.5992(4) 0.2936(5) 0.116(6) Uani 1 1 d D U . . .
C12 C 0.4656(5) 0.5695(5) 0.3116(6) 0.130(7) Uani 1 1 d D U . . .
H12 H 0.4873 0.5673 0.3225 0.156 Uiso 1 1 calc R U . . .
C13 C 0.4424(4) 0.5430(5) 0.3142(6) 0.137(7) Uani 1 1 d D U . . .
H13 H 0.4481 0.5225 0.3259 0.164 Uiso 1 1 calc R U . . .
C14 C 0.4883(4) 0.6249(5) 0.2937(6) 0.116(6) Uani 1 1 d D U . . .
H14A H 0.4889 0.6357 0.3167 0.139 Uiso 1 1 calc R U . . .
H14B H 0.5097 0.6116 0.2913 0.139 Uiso 1 1 calc R U . . .
C15 C 0.4891(4) 0.6521(5) 0.2685(6) 0.111(6) Uani 1 1 d D U . . .
H15A H 0.4874 0.6420 0.2452 0.133 Uiso 1 1 calc R U . . .
H15B H 0.5112 0.6644 0.2701 0.133 Uiso 1 1 calc R U . . .
C16 C 0.4412(3) 0.7327(4) 0.2934(4) 0.095(5) Uani 1 1 d D U . . .
H16 H 0.4468 0.7547 0.3022 0.115 Uiso 1 1 calc R U . . .
C17 C 0.4670(4) 0.7095(4) 0.2863(4) 0.108(6) Uani 1 1 d D U . . .
H17 H 0.4902 0.7158 0.2902 0.130 Uiso 1 1 calc R U . . .
C18 C 0.4596(3) 0.6778(4) 0.2737(5) 0.100(5) Uani 1 1 d D U . . .
C19 C 0.4255(4) 0.6688(4) 0.2682(5) 0.096(5) Uani 1 1 d D U . . .
C20 C 0.3997(4) 0.6917(4) 0.2753(4) 0.088(5) Uani 1 1 d D U . . .
H20 H 0.3765 0.6854 0.2716 0.106 Uiso 1 1 calc R U . . .
C21 C 0.4075(3) 0.7241(4) 0.2877(4) 0.079(5) Uani 1 1 d D U . . .
C22 C 0.3817(4) 0.7491(4) 0.2935(5) 0.077(5) Uani 1 1 d D U . . .
C23 C 0.3619(4) 0.7711(4) 0.3011(4) 0.072(5) Uani 1 1 d D U . . .
C24 C 0.3115(3) 0.8026(3) 0.2824(3) 0.063(4) Uani 1 1 d D U . . .
H24 H 0.3089 0.7857 0.2650 0.076 Uiso 1 1 calc R U . . .
C25 C 0.3381(3) 0.7998(4) 0.3052(3) 0.074(4) Uani 1 1 d D U . . .
C26 C 0.3421(4) 0.8240(4) 0.3306(4) 0.085(5) Uani 1 1 d D U . . .
H26 H 0.3603 0.8223 0.3467 0.102 Uiso 1 1 calc R U . . .
C27 C 0.3193(4) 0.8507(4) 0.3322(4) 0.084(5) Uani 1 1 d D U . . .
H27 H 0.3218 0.8677 0.3494 0.101 Uiso 1 1 calc R U . . .
C28 C 0.2929(4) 0.8530(4) 0.3090(4) 0.075(5) Uani 1 1 d D U . . .
H28 H 0.2772 0.8716 0.3104 0.090 Uiso 1 1 calc R U . . .
C29 C 0.4169(5) 0.6326(3) 0.2518(5) 0.093(4) Uani 1 1 d D U . . .
C30 C 0.4319(4) 0.6294(4) 0.2169(5) 0.107(5) Uani 1 1 d D U . . .
C31 C 0.4473(4) 0.6007(5) 0.2045(4) 0.128(7) Uani 1 1 d D U . . .
H31 H 0.4492 0.5811 0.2188 0.154 Uiso 1 1 calc R U . . .
C32 C 0.4602(5) 0.5993(5) 0.1717(5) 0.146(7) Uani 1 1 d D U . . .
H32 H 0.4714 0.5791 0.1639 0.176 Uiso 1 1 calc R U . . .
C33 C 0.4570(6) 0.6268(5) 0.1501(5) 0.140(7) Uani 1 1 d D U . . .
C34 C 0.4412(5) 0.6562(5) 0.1618(4) 0.126(6) Uani 1 1 d D U . . .
H34 H 0.4381 0.6755 0.1472 0.151 Uiso 1 1 calc R U . . .
C35 C 0.4300(5) 0.6569(5) 0.1950(4) 0.105(5) Uani 1 1 d D U . . .
H35 H 0.4203 0.6775 0.2034 0.126 Uiso 1 1 calc R U . . .
C36 C 0.4871(9) 0.5963(9) 0.1024(8) 0.197(12) Uani 1 1 d . U . . .
H36A H 0.4713 0.5768 0.1018 0.295 Uiso 1 1 calc R U . . .
H36B H 0.5066 0.5908 0.1173 0.295 Uiso 1 1 calc R U . . .
H36C H 0.4954 0.6011 0.0792 0.295 Uiso 1 1 calc R U . . .
B1 B 0.2832(10) 0.5622(10) 0.3258(10) 0.185(10) Uiso 0.5 1 d D U P . .
F1 F 0.269(2) 0.5905(15) 0.339(2) 0.185(10) Uiso 0.140(14) 1 d D U P A 1
F2 F 0.265(2) 0.549(2) 0.2986(17) 0.185(10) Uiso 0.140(14) 1 d D U P A 1
F3 F 0.3168(11) 0.564(2) 0.319(2) 0.185(10) Uiso 0.140(14) 1 d D U P A 1
F4 F 0.291(2) 0.5375(18) 0.3489(19) 0.185(10) Uiso 0.140(14) 1 d D U P A 1
F1' F 0.2937(11) 0.5806(11) 0.3523(10) 0.185(10) Uiso 0.360(14) 1 d D U P A 2
F2' F 0.2529(9) 0.5773(12) 0.3133(12) 0.185(10) Uiso 0.360(14) 1 d D U P A 2
F3' F 0.3032(11) 0.5585(12) 0.2986(10) 0.185(10) Uiso 0.360(14) 1 d D U P A 2
F4' F 0.2799(11) 0.5283(8) 0.3278(12) 0.185(10) Uiso 0.360(14) 1 d D U P A 2
B2 B 0.3956(13) 0.3880(12) 0.4038(14) 0.217(14) Uiso 0.3333 1 d D U P B -1
F5 F 0.3890(16) 0.4035(13) 0.4333(15) 0.217(14) Uiso 0.3333 1 d D U P B -1
F6 F 0.4041(14) 0.3539(10) 0.4094(15) 0.217(14) Uiso 0.3333 1 d D U P B -1
F7 F 0.3715(16) 0.3876(17) 0.380(2) 0.217(14) Uiso 0.3333 1 d D U P B -1
F8 F 0.4160(17) 0.4038(13) 0.3811(16) 0.217(14) Uiso 0.3333 1 d D U P B -1

loop_
_atom_site_aniso_label
_atom_site_aniso_U_11
_atom_site_aniso_U_22
_atom_site_aniso_U_33
_atom_site_aniso_U_23
_atom_site_aniso_U_13
_atom_site_aniso_U_12
Cl1 0.062(5) 0.075(9) 0.062(5) 0.000 0.000 0.000
Cl2 0.15(5) 0.38(16) 0.15(5) 0.000 0.000 0.000
Pd1 0.128(3) 0.130(4) 0.128(3) 0.000 0.000 0.000
Pd2 0.061(2) 0.081(3) 0.061(2) 0.000 0.000 0.000
N2 0.060(7) 0.079(8) 0.059(7) 0.003(5) 0.004(5) -0.006(5)
O1 0.058(6) 0.107(9) 0.121(10) 0.017(6) 0.003(5) 0.008(6)
O2 0.165(14) 0.197(14) 0.142(10) -0.024(9) 0.031(9) -0.014(11)
N1 0.137(10) 0.144(13) 0.158(13) 0.033(10) -0.020(9) -0.029(8)
C1 0.167(15) 0.151(14) 0.202(19) 0.054(12) -0.059(14) -0.046(11)
C2 0.173(16) 0.159(14) 0.207(19) 0.061(13) -0.064(14) -0.050(11)
C3 0.160(14) 0.150(14) 0.199(18) 0.056(12) -0.055(13) -0.039(10)
C4 0.126(11) 0.137(12) 0.158(15) 0.031(10) -0.021(10) -0.017(9)
C5 0.123(11) 0.130(13) 0.151(15) 0.027(11) -0.014(10) -0.016(9)
C6 0.122(13) 0.137(12) 0.180(18) 0.034(11) -0.024(12) -0.015(9)
C7 0.116(12) 0.140(12) 0.168(17) 0.027(11) -0.023(12) -0.015(9)
C8 0.101(10) 0.124(10) 0.154(14) 0.024(9) -0.021(9) -0.003(8)
C9 0.081(10) 0.118(10) 0.140(14) 0.013(9) -0.005(9) 0.004(7)
C10 0.072(8) 0.114(9) 0.135(11) 0.011(7) -0.003(7) 0.009(6)
C11 0.078(9) 0.120(10) 0.151(13) 0.015(9) -0.014(8) 0.008(7)
C12 0.096(11) 0.128(11) 0.165(15) 0.023(10) -0.024(10) 0.005(8)
C13 0.108(11) 0.131(11) 0.171(16) 0.022(11) -0.029(10) -0.001(8)
C14 0.075(9) 0.117(10) 0.155(14) 0.006(9) -0.001(9) 0.012(7)
C15 0.074(9) 0.113(10) 0.145(14) -0.001(9) 0.004(9) 0.013(7)
C16 0.058(7) 0.106(9) 0.122(13) -0.001(9) -0.003(8) -0.005(6)
C17 0.059(8) 0.113(9) 0.153(15) -0.007(9) 0.000(8) 0.000(6)
C18 0.060(7) 0.107(9) 0.133(13) 0.002(8) 0.001(7) 0.003(6)
C19 0.061(7) 0.103(8) 0.125(11) 0.004(7) 0.005(7) 0.004(5)
C20 0.054(8) 0.095(8) 0.115(13) 0.003(8) -0.002(8) -0.001(6)
C21 0.056(7) 0.091(8) 0.089(11) 0.009(7) 0.001(7) -0.002(6)
C22 0.056(8) 0.088(9) 0.087(12) 0.003(8) -0.005(8) -0.006(6)
C23 0.057(8) 0.083(9) 0.076(11) 0.002(7) -0.003(7) -0.011(6)
C24 0.054(8) 0.068(8) 0.068(9) 0.003(7) 0.001(6) -0.013(6)
C25 0.059(8) 0.088(9) 0.075(9) 0.000(7) -0.004(6) -0.011(6)
C26 0.086(10) 0.092(10) 0.076(9) -0.003(7) -0.014(7) -0.006(7)
C27 0.089(10) 0.094(10) 0.069(9) -0.006(8) -0.016(7) -0.001(7)
C28 0.083(9) 0.077(9) 0.064(9) 0.000(7) -0.008(6) -0.006(7)
C29 0.055(7) 0.105(8) 0.120(8) 0.002(6) 0.004(6) 0.007(6)
C30 0.072(10) 0.127(10) 0.123(8) -0.003(7) 0.009(7) 0.005(8)
C31 0.111(14) 0.139(11) 0.133(11) -0.007(8) 0.017(9) 0.023(9)
C32 0.139(16) 0.161(13) 0.140(11) -0.017(9) 0.030(10) 0.008(11)
C33 0.128(14) 0.158(13) 0.134(10) -0.017(9) 0.018(9) -0.009(10)
C34 0.106(13) 0.152(12) 0.119(10) -0.010(8) 0.008(9) -0.016(10)
C35 0.072(11) 0.126(11) 0.117(10) -0.007(8) -0.001(8) -0.006(9)
C36 0.21(3) 0.212(19) 0.17(2) -0.035(16) 0.050(19) 0.007(17)

loop_
_atom_type_symbol
_atom_type_description
_atom_type_scat_dispersion_real
_atom_type_scat_dispersion_imag
_atom_type_scat_source
C C 0.0033 0.0016 'International Tables Vol C Tables 4.2.6.8 and 6.1.1.4'
H H 0.0000 0.0000 'International Tables Vol C Tables 4.2.6.8 and 6.1.1.4'
B B 0.0013 0.0007 'International Tables Vol C Tables 4.2.6.8 and 6.1.1.4'
N N 0.0061 0.0033 'International Tables Vol C Tables 4.2.6.8 and 6.1.1.4'
O O 0.0106 0.0060 'International Tables Vol C Tables 4.2.6.8 and 6.1.1.4'
F F 0.0171 0.0103 'International Tables Vol C Tables 4.2.6.8 and 6.1.1.4'
Cl Cl 0.1484 0.1585 'International Tables Vol C Tables 4.2.6.8 and 6.1.1.4'
Pd Pd -0.9988 1.0072 'International Tables Vol C Tables 4.2.6.8 and 6.1.1.4'

loop_
_geom_angle_atom_site_label_1
_geom_angle_atom_site_label_2
_geom_angle_atom_site_label_3
_geom_angle
_geom_angle_site_symmetry_1
_geom_angle_site_symmetry_3
N1 Pd1 N1 89.98(2) 3 23
N1 Pd1 N1 89.985(19) 3 21
N1 Pd1 N1 178.1(11) 23 21
N1 Pd1 N1 178.1(11) 3 .
N1 Pd1 N1 89.983(19) 23 .
N1 Pd1 N1 89.99(2) 21 .
N2 Pd2 N2 177.6(7) . 3
N2 Pd2 N2 89.977(16) . 23
N2 Pd2 N2 89.974(18) 3 23
N2 Pd2 N2 89.971(18) . 21
N2 Pd2 N2 89.974(16) 3 21
N2 Pd2 N2 177.6(7) 23 21
C24 N2 C28 118.6(11) . .
C24 N2 Pd2 118.5(9) . .
C28 N2 Pd2 122.9(9) . .
C33 O2 C36 119.8(19) . .
C5 N1 C1 119.9(13) . .
C5 N1 Pd1 119.9(12) . .
C1 N1 Pd1 119.9(12) . .
C2 C1 N1 120.9(15) . .
C3 C2 C1 118.6(15) . .
C2 C3 C4 120.9(15) . .
C5 C4 C3 119.7(14) . .
C5 C4 C6 121.4(16) . .
C3 C4 C6 118.8(16) . .
N1 C5 C4 119.9(14) . .
C7 C6 C4 170(3) . .
C6 C7 C8 171(3) . .
C9 C8 C13 120.0(13) . .
C9 C8 C7 117.4(15) . .
C13 C8 C7 122.0(15) . .
C8 C9 C10 122.0(13) . .
C11 C10 C9 118.2(12) . .
C11 C10 C29 125.1(14) . .
C9 C10 C29 116.7(13) . .
C10 C11 C12 119.5(13) . .
C10 C11 C14 127.9(13) . .
C12 C11 C14 112.5(13) . .
C13 C12 C11 121.7(14) . .
C12 C13 C8 118.2(14) . .
C15 C14 C11 119.4(14) . .
C14 C15 C18 111.7(15) . .
C21 C16 C17 120.2(13) . .
C18 C17 C16 120.7(13) . .
C17 C18 C19 119.4(12) . .
C17 C18 C15 118.6(13) . .
C19 C18 C15 121.9(13) . .
C20 C19 C18 120.2(12) . .
C20 C19 C29 120.4(12) . .
C18 C19 C29 119.3(13) . .
C19 C20 C21 120.1(12) . .
C16 C21 C20 119.4(12) . .
C16 C21 C22 119.0(13) . .
C20 C21 C22 121.6(12) . .
C23 C22 C21 173.4(19) . .
C22 C23 C25 171.6(18) . .
N2 C24 C25 121.7(11) . .
C24 C25 C26 119.8(12) . .
C24 C25 C23 118.0(12) . .
C26 C25 C23 122.2(12) . .
C27 C26 C25 118.7(12) . .
C26 C27 C28 120.5(12) . .
N2 C28 C27 120.8(12) . .
O1 C29 C30 106.7(15) . .
O1 C29 C19 104.7(11) . .
C30 C29 C19 111.1(13) . .
O1 C29 C10 109.0(12) . .
C30 C29 C10 113.0(12) . .
C19 C29 C10 112.0(15) . .
C31 C30 C35 116.5(17) . .
C31 C30 C29 124.5(14) . .
C35 C30 C29 119.0(13) . .
C30 C31 C32 121.6(17) . .
C33 C32 C31 120.4(15) . .
C32 C33 C34 119.3(16) . .
C32 C33 O2 123.1(16) . .
C34 C33 O2 117.6(15) . .
C35 C34 C33 118.1(15) . .
C34 C35 C30 123.9(16) . .
F3' B1 F1' 120(3) . .
F3' B1 F4' 90(3) . .
F1' B1 F4' 121(3) . .
F1 B1 F3 116.1(18) . .
F1 B1 F4 115.3(18) . .
F3 B1 F4 87(3) . .
F1 B1 F2 113.1(16) . .
F3 B1 F2 111.6(17) . .
F4 B1 F2 111.3(18) . .
F3' B1 F2' 105(3) . .
F1' B1 F2' 108(3) . .
F4' B1 F2' 111(3) . .
F5 B2 F7 119(4) . .
F5 B2 F8 119(3) . .
F7 B2 F8 88(4) . .
F5 B2 F6 110(3) . .
F7 B2 F6 106(3) . .
F8 B2 F6 114(3) . .

loop_
_geom_bond_atom_site_label_1
_geom_bond_atom_site_label_2
_geom_bond_distance
_geom_bond_site_symmetry_2
Pd1 N1 2.017(14) 3
Pd1 N1 2.017(14) 23
Pd1 N1 2.017(14) 21
Pd1 N1 2.018(14) .
Pd2 N2 2.013(11) .
Pd2 N2 2.014(11) 3
Pd2 N2 2.014(11) 23
Pd2 N2 2.014(11) 21
N2 C24 1.359(12) .
N2 C28 1.365(12) .
O1 C29 1.45(2) .
O2 C33 1.41(2) .
O2 C36 1.48(3) .
N1 C5 1.367(13) .
N1 C1 1.374(13) .
C1 C2 1.373(14) .
C2 C3 1.369(14) .
C3 C4 1.379(13) .
C4 C5 1.369(13) .
C4 C6 1.46(2) .
C6 C7 1.19(2) .
C7 C8 1.42(2) .
C8 C9 1.368(13) .
C8 C13 1.380(13) .
C9 C10 1.383(13) .
C10 C11 1.381(12) .
C10 C29 1.589(17) .
C11 C12 1.386(13) .
C11 C14 1.543(19) .
C12 C13 1.379(13) .
C14 C15 1.45(3) .
C15 C18 1.541(19) .
C16 C21 1.376(12) .
C16 C17 1.383(13) .
C17 C18 1.363(12) .
C18 C19 1.391(12) .
C19 C20 1.377(12) .
C19 C29 1.587(17) .
C20 C21 1.387(12) .
C21 C22 1.421(19) .
C22 C23 1.194(18) .
C23 C25 1.46(2) .
C24 C25 1.373(12) .
C25 C26 1.380(12) .
C26 C27 1.372(13) .
C27 C28 1.378(12) .
C29 C30 1.49(2) .
C30 C31 1.362(13) .
C30 C35 1.372(13) .
C31 C32 1.378(13) .
C32 C33 1.370(14) .
C33 C34 1.381(13) .
C34 C35 1.368(13) .
B1 F3' 1.32(3) .
B1 F1' 1.32(3) .
B1 F1 1.33(2) .
B1 F4' 1.33(3) .
B1 F3 1.34(2) .
B1 F4 1.35(2) .
B1 F2 1.38(2) .
B1 F2' 1.41(3) .
B2 F5 1.32(3) .
B2 F7 1.33(3) .
B2 F8 1.34(3) .
B2 F6 1.39(3) .

loop_
_platon_squeeze_void_nr
_platon_squeeze_void_average_x
_platon_squeeze_void_average_y
_platon_squeeze_void_average_z
_platon_squeeze_void_volume
_platon_squeeze_void_count_electrons
_platon_squeeze_void_content
1 -0.006 -0.012 -0.007 25268 7094 ' '
